data_2205219
loop_
_publ_author_name
'Fu, Yun-Long'
'Xu, Zhi-Wei'
'Ren, Jia-Lin'
'Ng, Seik Weng'

_publ_section_title
;
 <i>catena</i>-Poly[diethylenetriaminium
 [ferrate(III)-tri-\m-sulfato-\k^6^<i>O</i>:<i>O</i>'] monohydrate]
;
_journal_issue 3
_journal_name_full 'Acta Crystallographica Section E'
_journal_page_first m593
_journal_page_last m595
_journal_paper_doi 10.1107/S1600536805005349
_journal_volume 61
_journal_year 2005
_chemical_formula_iupac '(C4 H16 N3) [Fe (S O4)3], H2 O'
_chemical_formula_moiety 'C4 H16 N3 3+, Fe O12 S3 3-, H2 O'
_chemical_formula_sum 'C4 H18 Fe N3 O13 S3'
_chemical_formula_weight 468.24
_chemical_name_systematic
;
catena-Poly[diethylenetriaminium [ferrate(III)-tri-\m-sulfato-\k^6^O:O']
monohydrate]
;
_space_group_IT_number 14
_symmetry_cell_setting monoclinic
_symmetry_space_group_name_Hall '-P 2ybc'
_symmetry_space_group_name_H-M 'P 1 21/c 1'
_atom_sites_solution_hydrogens geom
_atom_sites_solution_primary direct
_atom_sites_solution_secondary difmap
_audit_creation_method SHELXL-97
_cell_angle_alpha 90.00
_cell_angle_beta 103.2640(10)
_cell_angle_gamma 90.00
_cell_formula_units_Z 4
_cell_length_a 9.1329(8)
_cell_length_b 18.882(2)
_cell_length_c 8.8856(7)
_cell_measurement_reflns_used 2096
_cell_measurement_temperature 295(2)
_cell_measurement_theta_max 27.3
_cell_measurement_theta_min 2.3
_cell_volume 1491.4(2)
_computing_cell_refinement 'SAINT (Bruker, 2002)'
_computing_data_collection 'SMART (Bruker, 2002)'
_computing_data_reduction SAINT
_computing_molecular_graphics 'ORTEPII (Johnson, 1976)'
_computing_publication_material SHELXL97
_computing_structure_refinement 'SHELXL97 (Sheldrick, 1997)'
_computing_structure_solution 'SHELXS97 (Sheldrick, 1997)'
_diffrn_ambient_temperature 295(2)
_diffrn_measured_fraction_theta_full 0.98
_diffrn_measured_fraction_theta_max 0.98
_diffrn_measurement_device_type 'Bruker APEX area-detector diffractometer'
_diffrn_measurement_method '\f and \w scans'
_diffrn_radiation_monochromator graphite
_diffrn_radiation_source 'fine-focus sealed tube'
_diffrn_radiation_type MoK\a
_diffrn_radiation_wavelength 0.71073
_diffrn_reflns_av_R_equivalents 0.037
_diffrn_reflns_av_sigmaI/netI 0.051
_diffrn_reflns_limit_h_max 11
_diffrn_reflns_limit_h_min -11
_diffrn_reflns_limit_k_max 24
_diffrn_reflns_limit_k_min -13
_diffrn_reflns_limit_l_max 11
_diffrn_reflns_limit_l_min -11
_diffrn_reflns_number 8930
_diffrn_reflns_theta_full 27.5
_diffrn_reflns_theta_max 27.5
_diffrn_reflns_theta_min 2.2
_diffrn_standards_decay_% 0
_diffrn_standards_interval_count 0
_diffrn_standards_interval_time 0
_diffrn_standards_number 0
_exptl_absorpt_coefficient_mu 1.509
_exptl_absorpt_correction_T_max 0.889
_exptl_absorpt_correction_T_min 0.367
_exptl_absorpt_correction_type multi-scan
_exptl_absorpt_process_details '(SADABS; Bruker, 2002)'
_exptl_crystal_colour Yellow
_exptl_crystal_density_diffrn 2.085
_exptl_crystal_density_method 'not measured'
_exptl_crystal_description Rod
_exptl_crystal_F_000 964
_exptl_crystal_size_max 0.27
_exptl_crystal_size_mid 0.10
_exptl_crystal_size_min 0.08
_refine_diff_density_max 0.58
_refine_diff_density_min -0.44
_refine_ls_extinction_method none
_refine_ls_goodness_of_fit_ref 1.03
_refine_ls_hydrogen_treatment mixed
_refine_ls_matrix_type full
_refine_ls_number_parameters 225
_refine_ls_number_reflns 3369
_refine_ls_number_restraints 3
_refine_ls_restrained_S_all 1.03
_refine_ls_R_factor_all 0.059
_refine_ls_R_factor_gt 0.044
_refine_ls_shift/su_max 0.001
_refine_ls_shift/su_mean <0.001
_refine_ls_structure_factor_coef Fsqd
_refine_ls_weighting_details 'calc w=1/[\s^2^(Fo^2^)+(0.0532P)^2^+0.8094P] where P=(Fo^2^+2Fc^2^)/3'
_refine_ls_weighting_scheme calc
_refine_ls_wR_factor_gt 0.101
_refine_ls_wR_factor_ref 0.109
_reflns_number_gt 2680
_reflns_number_total 3369
_reflns_threshold_expression I>2\s(I)
_cod_data_source_file bt6605.cif
_cod_data_source_block I
_cod_depositor_comments
;
The following automatic conversions were performed:
'_symmetry_cell_setting' value 'Monoclinic' changed to 'monoclinic'
according to '/home/saulius/struct/CIF-dictionaries/cif_core.dic'
dictionary named 'cif_core.dic' version 2.4.1 from
2010-06-29.

'_exptl_absorpt_correction_type' value 'Multi-scan' changed
to 'multi-scan' according to
'/home/saulius/struct/CIF-dictionaries/cif_core.dic' dictionary named
'cif_core.dic' version 2.4.1 from 2010-06-29.

Automatic conversion script
Id: cif_fix_enum 1527 2010-12-29 10:47:43Z saulius 

The following automatic conversions were performed:

'_symmetry_cell_setting' value 'Monoclinic' changed to 'monoclinic'
according to /home/saulius/struct/CIF-dictionaries/cif_core.dic
dictionary named 'cif_core.dic' version 2.4.1 from
2010-06-29.

'_exptl_absorpt_correction_type' value 'Multi-scan'
changed to 'multi-scan' according to
/home/saulius/struct/CIF-dictionaries/cif_core.dic dictionary named
'cif_core.dic' version 2.4.1 from 2010-06-29.

Automatic conversion script
Id: cif_fix_values 1715 2011-07-08 13:25:40Z adriana 
;
_cod_original_sg_symbol_H-M 'P 21/c'
_cod_database_code 2205219
_cod_database_fobs_code 2205219

loop_
_symmetry_equiv_pos_as_xyz
'x, y, z'
'-x, y+1/2, -z+1/2'
'-x, -y, -z'
'x, -y-1/2, z-1/2'

loop_
_atom_site_label
_atom_site_fract_x
_atom_site_fract_y
_atom_site_fract_z
_atom_site_U_iso_or_equiv
_atom_site_adp_type
_atom_site_calc_flag
_atom_site_refinement_flags
_atom_site_occupancy
_atom_site_type_symbol
Fe1 0.21786(5) 0.25291(2) 0.21846(5) 0.01150(10) Uani d . 1 Fe
S1 0.44676(9) 0.18027(4) 0.51862(9) 0.0132(2) Uani d . 1 S
S3 -0.01914(9) 0.30920(4) -0.09294(9) 0.0131(2) Uani d . 1 S
S2 0.21261(9) 0.37685(4) 0.47439(9) 0.0138(2) Uani d . 1 S
O1 0.3986(2) 0.23200(10) 0.3896(2) 0.0156(5) Uani d . 1 O
O2 0.5946(3) 0.20020(10) 0.6052(3) 0.0310(6) Uani d . 1 O
O3 0.4441(3) 0.10840(10) 0.4567(3) 0.0247(6) Uani d . 1 O
O4 0.3380(3) 0.18160(10) 0.6212(3) 0.0192(5) Uani d . 1 O
O5 0.1545(3) 0.33430(10) 0.3329(2) 0.0183(5) Uani d . 1 O
O6 0.0837(3) 0.41180(10) 0.5136(3) 0.0250(6) Uani d . 1 O
O7 0.3259(3) 0.42650(10) 0.4506(3) 0.0282(6) Uani d . 1 O
O8 0.2858(3) 0.32940(10) 0.6053(2) 0.0165(5) Uani d . 1 O
O9 0.0373(3) 0.26600(10) 0.0487(3) 0.0184(5) Uani d . 1 O
O10 -0.0504(3) 0.38130(10) -0.0540(3) 0.0263(6) Uani d . 1 O
O11 -0.1519(3) 0.27410(10) -0.1847(3) 0.0214(5) Uani d . 1 O
O12 0.1009(2) 0.31350(10) -0.1827(2) 0.0151(5) Uani d . 1 O
O1w 0.3600(4) 0.0102(2) 0.6739(4) 0.0459(9) Uani d D 1 O
N1 0.3903(3) -0.1339(2) 0.7928(3) 0.0230(7) Uani d . 1 N
N2 0.2150(3) -0.13080(10) 1.1382(3) 0.0215(7) Uani d . 1 N
N3 0.1613(4) 0.0392(2) 1.3315(4) 0.0348(8) Uani d . 1 N
C1 0.3147(4) -0.1027(2) 0.9079(4) 0.0223(8) Uani d . 1 C
C2 0.3114(4) -0.1561(2) 1.0324(4) 0.0249(8) Uani d . 1 C
C3 0.2499(4) -0.0584(2) 1.1980(5) 0.0271(8) Uani d . 1 C
C4 0.1582(5) -0.0375(2) 1.3091(5) 0.0330(10) Uani d . 1 C
H1w1 0.385(6) 0.041(2) 0.614(4) 0.07(2) Uiso d D 1 H
H1w2 0.330(6) 0.032(2) 0.745(4) 0.08(2) Uiso d D 1 H
H1n1 0.3924 -0.1033 0.7216 0.028 Uiso calc R 1 H
H1n2 0.3416 -0.1708 0.7522 0.028 Uiso calc R 1 H
H1n3 0.4807 -0.1457 0.8376 0.028 Uiso calc R 1 H
H2n1 0.1223 -0.1323 1.0889 0.026 Uiso calc R 1 H
H2n2 0.2258 -0.1594 1.2151 0.026 Uiso calc R 1 H
H3n1 0.1079 0.0502 1.3963 0.042 Uiso calc R 1 H
H3n2 0.1252 0.0598 1.2445 0.042 Uiso calc R 1 H
H3n3 0.2525 0.0528 1.3669 0.042 Uiso calc R 1 H
H1a 0.2128 -0.0890 0.8577 0.027 Uiso calc R 1 H
H1b 0.3684 -0.0607 0.9529 0.027 Uiso calc R 1 H
H2a 0.4130 -0.1643 1.0921 0.030 Uiso calc R 1 H
H2b 0.2722 -0.2006 0.9854 0.030 Uiso calc R 1 H
H3a 0.2313 -0.0253 1.1121 0.033 Uiso calc R 1 H
H3b 0.3557 -0.0555 1.2489 0.033 Uiso calc R 1 H
H4a 0.0551 -0.0529 1.2703 0.040 Uiso calc R 1 H
H4b 0.1972 -0.0607 1.4075 0.040 Uiso calc R 1 H

loop_
_atom_site_aniso_label
_atom_site_aniso_U_11
_atom_site_aniso_U_22
_atom_site_aniso_U_33
_atom_site_aniso_U_12
_atom_site_aniso_U_13
_atom_site_aniso_U_23
Fe1 0.0135(2) 0.0129(3) 0.0084(2) 0.00009(17) 0.00334(17) 0.00037(17)
S1 0.0134(4) 0.0152(4) 0.0110(4) 0.0010(3) 0.0031(3) 0.0014(3)
S3 0.0134(4) 0.0157(4) 0.0106(4) 0.0015(3) 0.0035(3) 0.0006(3)
S2 0.0180(4) 0.0126(4) 0.0109(4) 0.0009(3) 0.0034(3) -0.0004(3)
O1 0.0150(10) 0.0200(10) 0.0100(10) -0.0010(10) 0.0000(10) 0.0030(10)
O2 0.0220(10) 0.039(2) 0.0260(10) -0.0090(10) -0.0080(10) 0.0150(10)
O3 0.037(2) 0.0180(10) 0.0240(10) 0.0040(10) 0.0170(10) -0.0020(10)
O4 0.0270(10) 0.0180(10) 0.0160(10) 0.0030(10) 0.0130(10) 0.0010(10)
O5 0.0230(10) 0.0200(10) 0.0110(10) 0.0030(10) 0.0010(10) -0.0020(10)
O6 0.0270(10) 0.0260(10) 0.0220(10) 0.0110(10) 0.0040(10) -0.0070(10)
O7 0.034(2) 0.025(2) 0.0240(10) -0.0100(10) 0.0030(10) 0.0070(10)
O8 0.0210(10) 0.0160(10) 0.0120(10) 0.0000(10) 0.0020(10) 0.0040(10)
O9 0.0190(10) 0.0260(10) 0.0100(10) 0.0000(10) 0.0010(10) 0.0060(10)
O10 0.034(2) 0.0200(10) 0.031(2) 0.0040(10) 0.0210(10) -0.0040(10)
O11 0.0170(10) 0.0250(10) 0.0200(10) -0.0040(10) -0.0010(10) 0.0050(10)
O12 0.0200(10) 0.0150(10) 0.0120(10) 0.0010(10) 0.0070(10) -0.0010(10)
O1w 0.084(3) 0.025(2) 0.036(2) 0.000(2) 0.026(2) 0.0030(10)
N1 0.023(2) 0.025(2) 0.022(2) -0.0030(10) 0.0080(10) -0.0010(10)
N2 0.029(2) 0.017(2) 0.020(2) 0.0000(10) 0.0090(10) 0.0010(10)
N3 0.034(2) 0.028(2) 0.042(2) 0.003(2) 0.009(2) -0.007(2)
C1 0.026(2) 0.021(2) 0.022(2) 0.0010(10) 0.009(2) -0.0020(10)
C2 0.033(2) 0.020(2) 0.024(2) 0.004(2) 0.010(2) 0.000(2)
C3 0.028(2) 0.015(2) 0.038(2) -0.004(2) 0.006(2) -0.007(2)
C4 0.058(3) 0.020(2) 0.030(2) -0.011(2) 0.026(2) -0.006(2)

loop_
_atom_type_symbol
_atom_type_description
_atom_type_scat_dispersion_real
_atom_type_scat_dispersion_imag
_atom_type_scat_source
C C 0.0033 0.0016 'International Tables Vol C Tables 4.2.6.8 and 6.1.1.4'
H H 0.0000 0.0000 'International Tables Vol C Tables 4.2.6.8 and 6.1.1.4'
N N 0.0061 0.0033 'International Tables Vol C Tables 4.2.6.8 and 6.1.1.4'
O O 0.0106 0.0060 'International Tables Vol C Tables 4.2.6.8 and 6.1.1.4'
S S 0.1246 0.1234 'International Tables Vol C Tables 4.2.6.8 and 6.1.1.4'
Fe Fe 0.3463 0.8444 'International Tables Vol C Tables 4.2.6.8 and 6.1.1.4'

loop_
_geom_angle_atom_site_label_1
_geom_angle_atom_site_label_2
_geom_angle_atom_site_label_3
_geom_angle_site_symmetry_1
_geom_angle_site_symmetry_3
_geom_angle
_geom_angle_publ_flag
O1 Fe1 O4 . 4_565 90.70(10) yes
O1 Fe1 O5 . . 92.80(10) yes
O1 Fe1 O8 . 4_565 86.20(10) yes
O1 Fe1 O9 . . 175.90(10) yes
O1 Fe1 O12 . 4_566 88.50(10) yes
O4 Fe1 O5 4_565 . 89.80(10) yes
O4 Fe1 O8 4_565 4_565 89.90(10) yes
O4 Fe1 O9 4_565 . 92.20(10) yes
O4 Fe1 O12 4_565 4_566 179.00(10) yes
O5 Fe1 O8 . 4_565 178.90(10) yes
O5 Fe1 O9 . . 90.20(10) yes
O5 Fe1 O12 . 4_566 90.70(10) yes
O8 Fe1 O9 4_565 . 90.80(10) yes
O8 Fe1 O12 4_565 4_566 89.60(10) yes
O9 Fe1 O12 . 4_566 88.70(10) yes
O2 S1 O3 . . 112.0(2) no
O2 S1 O1 . . 108.30(10) no
O3 S1 O1 . . 110.00(10) no
O2 S1 O4 . . 110.0(2) no
O3 S1 O4 . . 106.80(10) no
O1 S1 O4 . . 109.70(10) no
O10 S3 O11 . . 112.2(2) no
O10 S3 O9 . . 111.20(10) no
O11 S3 O9 . . 107.80(10) no
O10 S3 O12 . . 106.60(10) no
O11 S3 O12 . . 110.10(10) no
O9 S3 O12 . . 109.00(10) no
O7 S2 O6 . . 112.6(2) no
O7 S2 O5 . . 110.90(10) no
O6 S2 O5 . . 107.20(10) no
O7 S2 O8 . . 107.10(10) no
O6 S2 O8 . . 109.00(10) no
O5 S2 O8 . . 110.10(10) no
S1 O1 Fe1 . . 139.00(10) no
S1 O4 Fe1 . 4_566 142.2(2) no
S2 O5 Fe1 . . 139.3(2) no
S2 O8 Fe1 . 4_566 135.40(10) no
S3 O9 Fe1 . . 141.2(2) no
S3 O12 Fe1 . 4_565 137.50(10) no
C3 N2 C2 . . 114.2(3) no
N1 C1 C2 . . 109.5(3) no
C1 C2 N2 . . 111.1(3) no
N2 C3 C4 . . 112.2(3) no
N3 C4 C3 . . 110.9(3) no
H1W1 O1W H1W2 . . 109(2) no
C1 N1 H1n1 . . 109.5 no
C1 N1 H1n2 . . 109.5 no
H1n1 N1 H1n2 . . 109.5 no
C1 N1 H1n3 . . 109.5 no
H1n1 N1 H1n3 . . 109.5 no
H1n2 N1 H1n3 . . 109.5 no
C3 N2 H2n1 . . 108.7 no
C2 N2 H2n1 . . 108.7 no
C3 N2 H2n2 . . 108.7 no
C2 N2 H2n2 . . 108.7 no
H2n1 N2 H2n2 . . 107.6 no
C4 N3 H3n1 . . 109.5 no
C4 N3 H3n2 . . 109.5 no
H3n1 N3 H3n2 . . 109.5 no
C4 N3 H3n3 . . 109.5 no
H3n1 N3 H3n3 . . 109.5 no
H3n2 N3 H3n3 . . 109.5 no
N1 C1 H1a . . 109.8 no
C2 C1 H1a . . 109.8 no
N1 C1 H1b . . 109.8 no
C2 C1 H1b . . 109.8 no
H1a C1 H1b . . 108.2 no
C1 C2 H2a . . 109.4 no
N2 C2 H2a . . 109.4 no
C1 C2 H2b . . 109.4 no
N2 C2 H2b . . 109.4 no
H2a C2 H2b . . 108.0 no
N2 C3 C4 . . 112.2(3) no
N2 C3 H3a . . 109.2 no
C4 C3 H3a . . 109.2 no
N2 C3 H3b . . 109.2 no
C4 C3 H3b . . 109.2 no
H3a C3 H3b . . 107.9 no
N3 C4 C3 . . 110.9(3) no
N3 C4 H4a . . 109.5 no
C3 C4 H4a . . 109.5 no
N3 C4 H4b . . 109.5 no
C3 C4 H4b . . 109.5 no
H4a C4 H4b . . 108.0 no

loop_
_geom_bond_atom_site_label_1
_geom_bond_atom_site_label_2
_geom_bond_site_symmetry_2
_geom_bond_distance
_geom_bond_publ_flag
Fe1 O1 . 2.010(2) yes
Fe1 O4 4_565 1.978(2) yes
Fe1 O5 . 2.001(2) yes
Fe1 O8 4_565 2.024(2) yes
Fe1 O9 . 1.978(2) yes
Fe1 O12 4_566 1.978(2) yes
S1 O2 . 1.442(3) no
S1 O3 . 1.462(2) no
S1 O1 . 1.494(2) no
S1 O4 . 1.494(2) no
S3 O10 . 1.449(2) no
S3 O11 . 1.456(2) no
S3 O9 . 1.489(2) no
S3 O12 . 1.499(2) no
S2 O7 . 1.447(3) no
S2 O6 . 1.460(2) no
S2 O5 . 1.483(2) no
S2 O8 . 1.499(2) no
N1 C1 . 1.481(4) no
N2 C3 . 1.475(4) no
N2 C2 . 1.505(4) no
N3 C4 . 1.461(4) no
C1 C2 . 1.502(5) no
C3 C4 . 1.487(5) no
O1W H1w1 . 0.850(10) no
O1W H1w2 . 0.850(10) no
N1 H1n1 . 0.86 no
N1 H1n2 . 0.86 no
N1 H1n3 . 0.86 no
N2 H2n1 . 0.86 no
N2 H2n2 . 0.86 no
N3 H3n1 . 0.86 no
N3 H3n2 . 0.86 no
N3 H3n3 . 0.86 no
C1 H1a . 0.97 no
C1 H1b . 0.97 no
C2 H2a . 0.97 no
C2 H2b . 0.97 no
C3 H3a . 0.97 no
C3 H3b . 0.97 no
C4 H4a . 0.97 no
C4 H4b . 0.97 no

loop_
_geom_hbond_atom_site_label_D
_geom_hbond_atom_site_label_H
_geom_hbond_atom_site_label_A
_geom_hbond_site_symmetry_A
_geom_hbond_distance_DH
_geom_hbond_distance_HA
_geom_hbond_distance_DA
_geom_hbond_angle_DHA
O1w H1w1 O3 . 0.850(10) 2.060(10) 2.904(4) 176(4)
O1w H1w2 O7 4_566 0.850(10) 2.00(2) 2.815(4) 161(6)
N1 H1n1 O1w . 0.86 2.19 2.909(4) 141
N1 H1n2 O11 2_545 0.86 1.99 2.779(4) 152
N1 H1n3 O8 2_646 0.86 2.13 2.971(4) 166
N2 H2n2 O2 3_657 0.86 2.15 2.850(4) 138
N2 H2n1 O6 2_546 0.86 2.07 2.867(4) 154
N3 H3n3 O3 1_556 0.86 2.04 2.881(4) 166
N3 H3n2 O6 4_566 0.86 2.07 2.902(4) 162
N3 H3n1 O10 4_567 0.86 2.06 2.816(4) 146

loop_
_geom_torsion_atom_site_label_1
_geom_torsion_atom_site_label_2
_geom_torsion_atom_site_label_3
_geom_torsion_atom_site_label_4
_geom_torsion_site_symmetry_1
_geom_torsion_site_symmetry_4
_geom_torsion
_geom_torsion_publ_flag
O2 S1 O1 Fe1 . . -176.4(2) no
O3 S1 O1 Fe1 . . 60.9(2) no
O4 S1 O1 Fe1 . . -56.4(2) no
O12 Fe1 O1 S1 4_566 . 12.0(2) no
O4 Fe1 O1 S1 4_565 . -167.5(2) no
O5 Fe1 O1 S1 . . 102.7(2) no
O8 Fe1 O1 S1 4_565 . -77.6(2) no
O2 S1 O4 Fe1 . 4_566 77.9(3) no
O3 S1 O4 Fe1 . 4_566 -160.3(2) no
O1 S1 O4 Fe1 . 4_566 -41.1(3) no
O7 S2 O5 Fe1 . . 76.1(3) no
O6 S2 O5 Fe1 . . -160.6(2) no
O8 S2 O5 Fe1 . . -42.2(3) no
O12 Fe1 O5 S2 4_566 . 97.2(2) no
O9 Fe1 O5 S2 . . -174.1(2) no
O4 Fe1 O5 S2 4_565 . -81.9(2) no
O1 Fe1 O5 S2 . . 8.7(2) no
O7 S2 O8 Fe1 . 4_566 179.4(2) no
O6 S2 O8 Fe1 . 4_566 57.3(2) no
O5 S2 O8 Fe1 . 4_566 -60.0(2) no
O10 S3 O9 Fe1 . . -72.9(3) no
O11 S3 O9 Fe1 . . 163.7(2) no
O12 S3 O9 Fe1 . . 44.2(3) no
O12 Fe1 O9 S3 4_566 . 173.5(2) no
O4 Fe1 O9 S3 4_565 . -7.0(2) no
O5 Fe1 O9 S3 . . 82.8(2) no
O8 Fe1 O9 S3 4_565 . -97.0(2) no
O10 S3 O12 Fe1 . 4_565 179.0(2) no
O11 S3 O12 Fe1 . 4_565 -59.1(2) no
O9 S3 O12 Fe1 . 4_565 58.9(2) no
N1 C1 C2 N2 . . -171.2(3) no
C3 N2 C2 C1 . . -50.3(4) no
C2 N2 C3 C4 . . -176.5(3) no
N2 C3 C4 N3 . . -163.4(3) no
